data_7111060
loop_
_publ_author_name
'Cheng, Ming'
'Darling, Nicholas A.'
'Lobkovsky, Emil B.'
'Coates, Geoffrey W.'

_publ_section_title
;
 Enantiomerically-enriched organic reagents via polymer synthesis:
 enantioselective copolymerization of cycloalkene oxides and CO2 using
 homogeneous, zinc-based catalysts
;
_journal_issue 20
_journal_name_full 'Chemical Communications'
_journal_page_first 2007
_journal_paper_doi 10.1039/b005537i
_journal_year 2000
_chemical_formula_sum 'C30 H55 N3 O Si2 Zn'
_chemical_formula_weight 595.32
_chemical_name_systematic
; 
 ? 
;
_space_group_IT_number 4
_symmetry_cell_setting monoclinic
_symmetry_space_group_name_Hall 'P 2yb'
_symmetry_space_group_name_H-M 'P 1 21 1'
_atom_sites_solution_hydrogens geom
_atom_sites_solution_primary direct
_atom_sites_solution_secondary difmap
_audit_creation_method SHELXL
_cell_angle_alpha 90.00
_cell_angle_beta 104.524(1)
_cell_angle_gamma 90.00
_cell_formula_units_Z 4
_cell_length_a 11.4881(1)
_cell_length_b 13.9886(1)
_cell_length_c 22.0242(3)
_cell_measurement_temperature 173(2)
_cell_volume 3426.23(6)
_computing_cell_refinement SAINT
_computing_data_collection SMART
_computing_data_reduction SAINT
_computing_molecular_graphics SHELXTL
_computing_publication_material SHELXTL
_computing_structure_refinement 'SHELXL-93 (Sheldrick, 1993)'
_computing_structure_solution 'SHELXS-86 (Sheldrick, 1990)'
_diffrn_ambient_temperature 173(2)
_diffrn_measurement_device 'Bruker 1K CCD'
_diffrn_measurement_method '0.3 deg. omega scan'
_diffrn_radiation_monochromator graphite
_diffrn_radiation_source 'fine-focus sealed tube'
_diffrn_radiation_type MoK\a
_diffrn_radiation_wavelength 0.71073
_diffrn_reflns_av_R_equivalents 0.0867
_diffrn_reflns_av_sigmaI/netI 0.1548
_diffrn_reflns_limit_h_max 14
_diffrn_reflns_limit_h_min -14
_diffrn_reflns_limit_k_max 17
_diffrn_reflns_limit_k_min -18
_diffrn_reflns_limit_l_max 27
_diffrn_reflns_limit_l_min -13
_diffrn_reflns_number 20704
_diffrn_reflns_theta_max 28.18
_diffrn_reflns_theta_min 0.96
_exptl_absorpt_coefficient_mu 0.811
_exptl_absorpt_correction_T_max 0.927982
_exptl_absorpt_correction_T_min 0.549853
_exptl_absorpt_correction_type SADABS
_exptl_crystal_colour colorless
_exptl_crystal_density_diffrn 1.154
_exptl_crystal_density_meas ?
_exptl_crystal_description block
_exptl_crystal_F_000 1288
_exptl_crystal_size_max 0.40
_exptl_crystal_size_mid 0.30
_exptl_crystal_size_min 0.20
_refine_diff_density_max 0.688
_refine_diff_density_min -0.420
_refine_diff_density_rms 0.062
_refine_ls_abs_structure_details 'Flack H D (1983), Acta Cryst. A39, 876-881'
_refine_ls_abs_structure_Flack -0.006(9)
_refine_ls_extinction_method none
_refine_ls_goodness_of_fit_all 0.708
_refine_ls_goodness_of_fit_obs 0.718
_refine_ls_hydrogen_treatment riding
_refine_ls_matrix_type full
_refine_ls_number_parameters 667
_refine_ls_number_reflns 14040
_refine_ls_number_restraints 1
_refine_ls_restrained_S_all 0.707
_refine_ls_restrained_S_obs 0.718
_refine_ls_R_factor_all 0.0666
_refine_ls_R_factor_obs 0.0473
_refine_ls_shift/esd_max 0.135
_refine_ls_shift/esd_mean 0.007
_refine_ls_structure_factor_coef Fsqd
_refine_ls_weighting_details 'w=1/[\s^2^(Fo^2^)+(0.0000P)^2^+0.0000P] where P=(Fo^2^+2Fc^2^)/3'
_refine_ls_weighting_scheme calc
_refine_ls_wR_factor_all 0.1158
_refine_ls_wR_factor_obs 0.1031
_reflns_number_observed 10874
_reflns_number_total 14040
_reflns_observed_criterion >2sigma(I)
_cod_data_source_file b005537isup1.cif
_cod_data_source_block mc29
_cod_depositor_comments
;
The following automatic conversions were performed:

'_symmetry_cell_setting' value 'Monoclinic' changed to 'monoclinic'
according to /home/saulius/struct/CIF-dictionaries/cif_core.dic
dictionary named 'cif_core.dic' version 2.4.2 from 2011-04-26.

Automatic conversion script
Id: cif_fix_values 1891 2012-01-12 08:04:46Z andrius 

The following automatic conversions were performed:

'_exptl_crystal_density_meas' value 'not measured' was changed to '?'
- the value is perceived as not measured.

Automatic conversion script
Id: cif_fix_values 3008 2015-01-20 13:52:24Z robertas 

The following automatic conversions were performed:

'_refine_ls_weighting_scheme' value 'calc
w=1/[\s^2^(Fo^2^)+(0.0000P)^2^+0.0000P] where P=(Fo^2^+2Fc^2^)/3' was
changed to 'calc'. New tag '_refine_ls_weighting_details' was
created. The value of the new tag was set to
'w=1/[\s^2^(Fo^2^)+(0.0000P)^2^+0.0000P] where P=(Fo^2^+2Fc^2^)/3'.

Automatic conversion script
Id: cif_fix_values 3143 2015-03-26 13:38:13Z robertas 
;
_cod_original_sg_symbol_H-M P2(1)
_cod_database_code 7111060

loop_
_symmetry_equiv_pos_as_xyz
'x, y, z'
'-x, y+1/2, -z'

loop_
_atom_site_aniso_label
_atom_site_aniso_U_11
_atom_site_aniso_U_22
_atom_site_aniso_U_33
_atom_site_aniso_U_23
_atom_site_aniso_U_13
_atom_site_aniso_U_12
Zn1 0.0152(2) 0.0177(2) 0.0227(2) -0.0017(2) 0.0049(2) 0.0007(2)
Si1 0.0217(6) 0.0207(6) 0.0277(7) -0.0014(5) 0.0052(5) 0.0047(5)
Si2 0.0227(6) 0.0295(6) 0.0217(6) -0.0007(5) 0.0054(5) 0.0042(5)
O1 0.0202(14) 0.047(2) 0.028(2) -0.0105(14) 0.0001(12) 0.0003(14)
N1 0.0114(15) 0.017(2) 0.031(2) -0.0020(15) 0.0050(14) -0.0022(13)
N2 0.012(2) 0.017(2) 0.023(2) -0.0017(14) 0.0028(13) 0.0009(13)
N3 0.015(2) 0.022(2) 0.026(2) -0.0050(14) 0.0059(14) 0.0019(13)
C1 0.017(2) 0.021(2) 0.023(2) -0.001(2) -0.004(2) -0.002(2)
C2 0.021(2) 0.030(2) 0.023(2) -0.006(2) 0.007(2) -0.002(2)
C3 0.024(2) 0.016(2) 0.027(2) 0.000(2) 0.007(2) 0.000(2)
C4 0.018(2) 0.028(2) 0.029(2) -0.009(2) 0.010(2) 0.000(2)
C5 0.038(3) 0.030(3) 0.051(3) -0.012(2) 0.022(2) 0.004(2)
C6 0.042(3) 0.037(3) 0.054(3) 0.005(2) 0.028(2) 0.007(2)
C7 0.012(2) 0.024(2) 0.039(3) 0.001(2) 0.005(2) 0.002(2)
C8 0.014(2) 0.050(3) 0.040(3) -0.005(2) 0.000(2) 0.004(2)
C9 0.017(2) 0.028(3) 0.046(3) 0.001(2) 0.006(2) -0.004(2)
C10 0.034(2) 0.051(3) 0.038(3) 0.009(3) 0.010(2) -0.012(3)
C11 0.020(2) 0.056(4) 0.063(4) 0.003(3) 0.008(2) -0.006(2)
C12 0.044(3) 0.024(2) 0.071(4) 0.001(3) 0.013(3) -0.006(2)
C13 0.013(2) 0.022(2) 0.025(2) -0.002(2) 0.005(2) 0.002(2)
C14 0.019(2) 0.025(2) 0.028(2) -0.002(2) 0.003(2) 0.000(2)
C15 0.024(2) 0.044(3) 0.036(3) -0.004(2) 0.002(2) -0.006(2)
C16 0.030(2) 0.046(3) 0.040(3) 0.005(2) -0.011(2) 0.003(2)
C17 0.031(2) 0.030(3) 0.036(3) 0.008(2) 0.003(2) 0.008(2)
C18 0.017(2) 0.027(2) 0.037(3) 0.007(2) 0.008(2) 0.004(2)
C19 0.029(2) 0.017(2) 0.043(3) 0.004(2) 0.010(2) 0.007(2)
C20 0.035(3) 0.030(3) 0.083(4) -0.012(3) 0.013(3) 0.011(2)
C21 0.077(4) 0.037(3) 0.109(6) -0.002(3) 0.066(4) -0.015(3)
C22 0.019(2) 0.021(2) 0.035(3) 0.000(2) 0.003(2) -0.010(2)
C23 0.051(3) 0.023(2) 0.052(3) -0.002(2) 0.013(3) 0.000(2)
C24 0.037(3) 0.051(3) 0.057(4) 0.010(3) 0.018(3) -0.014(2)
C25 0.036(2) 0.029(2) 0.030(3) 0.002(2) 0.004(2) 0.007(2)
C26 0.028(2) 0.039(3) 0.048(3) 0.004(2) 0.007(2) 0.013(2)
C27 0.048(3) 0.022(2) 0.032(3) -0.004(2) 0.010(2) 0.002(2)
C28 0.039(3) 0.047(3) 0.033(3) 0.009(2) 0.009(2) 0.012(2)
C29 0.029(2) 0.056(3) 0.030(3) -0.005(2) 0.002(2) -0.003(2)
C30 0.038(3) 0.045(3) 0.031(3) -0.004(2) 0.015(2) 0.004(2)
Zn1A 0.0145(2) 0.0203(2) 0.0220(2) -0.0026(2) 0.0057(2) -0.0011(2)
Si1A 0.0204(5) 0.0221(6) 0.0268(6) -0.0018(5) 0.0055(5) -0.0031(5)
Si2A 0.0216(6) 0.0279(6) 0.0223(6) -0.0003(5) 0.0044(5) 0.0002(5)
O1A 0.0216(15) 0.046(2) 0.028(2) -0.0091(14) 0.0138(13) -0.0071(13)
N1A 0.017(2) 0.021(2) 0.024(2) -0.0048(14) 0.0072(14) -0.0011(14)
N2A 0.018(2) 0.023(2) 0.022(2) -0.0001(14) 0.0079(14) -0.0009(14)
N3A 0.017(2) 0.021(2) 0.019(2) -0.0007(14) 0.0034(14) 0.0001(13)
C1A 0.023(2) 0.017(2) 0.027(2) 0.000(2) 0.010(2) -0.001(2)
C2A 0.016(2) 0.030(2) 0.022(2) -0.006(2) 0.004(2) -0.002(2)
C3A 0.017(2) 0.014(2) 0.028(2) 0.001(2) 0.005(2) -0.001(2)
C4A 0.015(2) 0.029(2) 0.028(2) -0.005(2) 0.004(2) -0.002(2)
C5A 0.024(2) 0.033(3) 0.060(3) -0.019(2) 0.008(2) -0.007(2)
C6A 0.026(2) 0.042(3) 0.046(3) 0.006(3) -0.003(2) -0.002(2)
C7A 0.019(2) 0.019(2) 0.033(2) -0.001(2) 0.011(2) -0.001(2)
C8A 0.021(2) 0.048(3) 0.038(3) -0.007(2) 0.017(2) -0.005(2)
C9A 0.024(2) 0.029(3) 0.048(3) 0.004(2) 0.016(2) 0.006(2)
C10A 0.041(3) 0.060(3) 0.048(3) 0.016(3) 0.018(2) 0.026(3)
C11A 0.023(2) 0.056(4) 0.060(4) -0.007(3) 0.014(2) 0.007(2)
C12A 0.049(3) 0.023(2) 0.104(5) 0.003(3) 0.033(3) 0.004(2)
C13A 0.013(2) 0.024(2) 0.022(2) 0.002(2) 0.002(2) 0.000(2)
C14A 0.017(2) 0.025(2) 0.034(3) -0.007(2) 0.011(2) -0.001(2)
C15A 0.037(3) 0.032(2) 0.041(3) -0.004(2) 0.020(2) 0.004(2)
C16A 0.041(3) 0.046(3) 0.041(3) -0.004(2) 0.027(2) -0.002(2)
C17A 0.045(3) 0.033(3) 0.040(3) 0.006(2) 0.021(2) -0.001(2)
C18A 0.022(2) 0.024(2) 0.030(2) 0.000(2) 0.010(2) 0.002(2)
C19A 0.028(2) 0.023(2) 0.036(3) 0.005(2) 0.015(2) -0.001(2)
C20A 0.059(4) 0.041(3) 0.111(6) -0.025(4) 0.052(4) -0.020(3)
C21A 0.080(4) 0.048(4) 0.062(4) -0.011(3) -0.013(4) 0.032(3)
C22A 0.021(2) 0.030(2) 0.032(3) -0.001(2) 0.010(2) 0.003(2)
C23A 0.044(3) 0.029(3) 0.045(3) -0.005(2) 0.015(2) -0.004(2)
C24A 0.030(3) 0.051(3) 0.055(4) 0.008(3) 0.012(2) 0.010(2)
C25A 0.037(3) 0.033(2) 0.028(3) 0.003(2) 0.010(2) -0.002(2)
C26A 0.026(2) 0.039(3) 0.052(3) -0.003(2) 0.013(2) -0.010(2)
C27A 0.038(3) 0.028(2) 0.037(3) -0.003(2) 0.008(2) -0.006(2)
C28A 0.042(3) 0.034(3) 0.038(3) 0.008(2) 0.015(2) 0.003(2)
C29A 0.040(3) 0.043(3) 0.031(3) -0.005(2) 0.016(2) 0.002(2)
C30A 0.034(3) 0.053(3) 0.031(3) 0.004(2) -0.001(2) 0.000(2)

loop_
_atom_site_label
_atom_site_type_symbol
_atom_site_fract_x
_atom_site_fract_y
_atom_site_fract_z
_atom_site_U_iso_or_equiv
_atom_site_thermal_displace_type
_atom_site_occupancy
_atom_site_calc_flag
_atom_site_refinement_flags
Zn1 Zn 0.40116(4) 0.23781(3) 0.14485(2) 0.01852(11) Uani 1 d .
Si1 Si 0.51478(10) 0.05433(8) 0.11128(6) 0.0235(3) Uani 1 d .
Si2 Si 0.36277(10) 0.16980(9) 0.00475(6) 0.0247(3) Uani 1 d .
O1 O 0.5982(2) 0.3441(2) 0.31138(14) 0.0328(7) Uani 1 d .
N1 N 0.5295(3) 0.2888(2) 0.2130(2) 0.0198(7) Uani 1 d .
N2 N 0.2661(3) 0.2943(2) 0.1719(2) 0.0175(7) Uani 1 d .
N3 N 0.4240(3) 0.1507(2) 0.0836(2) 0.0206(7) Uani 1 d .
C1 C 0.5018(3) 0.3223(3) 0.2639(2) 0.0219(9) Uani 1 d .
C2 C 0.3885(3) 0.3396(3) 0.2736(2) 0.0246(9) Uani 1 d .
H2A H 0.3863(3) 0.3588(3) 0.3147(2) 0.030 Uiso 1 calc R
C3 C 0.2780(4) 0.3318(3) 0.2297(2) 0.0222(9) Uani 1 d .
C4 C 0.1675(3) 0.3645(3) 0.2504(2) 0.0244(9) Uani 1 d .
H4A H 0.0972(3) 0.3637(3) 0.2129(2) 0.029 Uiso 1 calc R
C5 C 0.1829(4) 0.4677(3) 0.2765(2) 0.0376(12) Uani 1 d .
H5A H 0.1104(4) 0.4866(3) 0.2894(2) 0.056 Uiso 1 calc R
H5B H 0.1954(4) 0.5114(3) 0.2440(2) 0.056 Uiso 1 calc R
H5C H 0.2525(4) 0.4704(3) 0.3128(2) 0.056 Uiso 1 calc R
C6 C 0.1399(4) 0.2978(4) 0.2996(2) 0.0416(12) Uani 1 d .
H6A H 0.0685(4) 0.3208(4) 0.3118(2) 0.062 Uiso 1 calc R
H6B H 0.2086(4) 0.2964(4) 0.3364(2) 0.062 Uiso 1 calc R
H6C H 0.1248(4) 0.2332(4) 0.2821(2) 0.062 Uiso 1 calc R
C7 C 0.6607(3) 0.2980(3) 0.2211(2) 0.0249(9) Uani 1 d .
H7A H 0.6931(3) 0.2363(3) 0.2091(2) 0.030 Uiso 1 calc R
C8 C 0.7039(4) 0.3113(4) 0.2923(2) 0.0358(11) Uani 1 d .
H8A H 0.7337(4) 0.2502(4) 0.3131(2) 0.043 Uiso 1 calc R
H8B H 0.7692(4) 0.3593(4) 0.3029(2) 0.043 Uiso 1 calc R
C9 C 0.6938(4) 0.3795(3) 0.1815(2) 0.0302(11) Uani 1 d .
C10 C 0.6375(4) 0.3617(4) 0.1122(2) 0.0408(12) Uani 1 d .
H10A H 0.6647(4) 0.2998(4) 0.1001(2) 0.061 Uiso 1 calc R
H10B H 0.6619(4) 0.4125(4) 0.0873(2) 0.061 Uiso 1 calc R
H10C H 0.5497(4) 0.3614(4) 0.1046(2) 0.061 Uiso 1 calc R
C11 C 0.8316(4) 0.3818(4) 0.1918(3) 0.0464(14) Uani 1 d .
H11A H 0.8695(4) 0.3932(4) 0.2363(3) 0.070 Uiso 1 calc R
H11B H 0.8537(4) 0.4332(4) 0.1666(3) 0.070 Uiso 1 calc R
H11C H 0.8592(4) 0.3204(4) 0.1791(3) 0.070 Uiso 1 calc R
C12 C 0.6503(5) 0.4766(3) 0.2000(3) 0.0470(14) Uani 1 d .
H12A H 0.6861(5) 0.4885(3) 0.2446(3) 0.070 Uiso 1 calc R
H12B H 0.5625(5) 0.4760(3) 0.1922(3) 0.070 Uiso 1 calc R
H12C H 0.6746(5) 0.5273(3) 0.1751(3) 0.070 Uiso 1 calc R
C13 C 0.1521(3) 0.2967(3) 0.1263(2) 0.0200(8) Uani 1 d .
C14 C 0.0846(3) 0.2118(3) 0.1127(2) 0.0243(9) Uani 1 d .
C15 C -0.0189(4) 0.2127(3) 0.0625(2) 0.0357(12) Uani 1 d .
H15A H -0.0665(4) 0.1566(3) 0.0528(2) 0.043 Uiso 1 calc R
C16 C -0.0516(4) 0.2937(4) 0.0275(2) 0.0422(13) Uani 1 d .
H16A H -0.1189(4) 0.2918(4) -0.0078(2) 0.051 Uiso 1 calc R
C17 C 0.0115(4) 0.3782(3) 0.0424(2) 0.0332(11) Uani 1 d .
H17A H -0.0152(4) 0.4343(3) 0.0187(2) 0.040 Uiso 1 calc R
C18 C 0.1147(3) 0.3813(3) 0.0924(2) 0.0268(10) Uani 1 d .
C19 C 0.1801(4) 0.4764(3) 0.1096(2) 0.0297(10) Uani 1 d .
H19A H 0.2405(4) 0.4676(3) 0.1506(2) 0.036 Uiso 1 calc R
C20 C 0.0935(4) 0.5551(4) 0.1181(3) 0.0498(15) Uani 1 d .
H20A H 0.0499(4) 0.5344(4) 0.1488(3) 0.075 Uiso 1 calc R
H20B H 0.0361(4) 0.5680(4) 0.0778(3) 0.075 Uiso 1 calc R
H20C H 0.1390(4) 0.6133(4) 0.1331(3) 0.075 Uiso 1 calc R
C21 C 0.2474(5) 0.5088(4) 0.0619(3) 0.067(2) Uani 1 d .
H21A H 0.3029(5) 0.4583(4) 0.0562(3) 0.100 Uiso 1 calc R
H21B H 0.2929(5) 0.5670(4) 0.0770(3) 0.100 Uiso 1 calc R
H21C H 0.1898(5) 0.5219(4) 0.0217(3) 0.100 Uiso 1 calc R
C22 C 0.1141(4) 0.1232(3) 0.1532(2) 0.0259(10) Uani 1 d .
H22A H 0.1854(4) 0.1387(3) 0.1885(2) 0.031 Uiso 1 calc R
C23 C 0.1483(5) 0.0377(3) 0.1179(2) 0.0423(13) Uani 1 d .
H23A H 0.1666(5) -0.0174(3) 0.1462(2) 0.063 Uiso 1 calc R
H23B H 0.2191(5) 0.0538(3) 0.1028(2) 0.063 Uiso 1 calc R
H23C H 0.0810(5) 0.0218(3) 0.0822(2) 0.063 Uiso 1 calc R
C24 C 0.0102(4) 0.0972(4) 0.1823(3) 0.0473(14) Uani 1 d .
H24A H 0.0314(4) 0.0399(4) 0.2083(3) 0.071 Uiso 1 calc R
H24B H -0.0624(4) 0.0847(4) 0.1488(3) 0.071 Uiso 1 calc R
H24C H -0.0049(4) 0.1504(4) 0.2083(3) 0.071 Uiso 1 calc R
C25 C 0.5277(4) 0.0384(3) 0.1972(2) 0.0324(11) Uani 1 d .
H25A H 0.4472(4) 0.0313(3) 0.2042(2) 0.049 Uiso 1 calc R
H25B H 0.5673(4) 0.0944(3) 0.2201(2) 0.049 Uiso 1 calc R
H25C H 0.5752(4) -0.0190(3) 0.2121(2) 0.049 Uiso 1 calc R
C26 C 0.6723(4) 0.0672(3) 0.1024(2) 0.0387(12) Uani 1 d .
H26A H 0.6702(4) 0.0758(3) 0.0580(2) 0.058 Uiso 1 calc R
H26B H 0.7184(4) 0.0095(3) 0.1183(2) 0.058 Uiso 1 calc R
H26C H 0.7104(4) 0.1229(3) 0.1263(2) 0.058 Uiso 1 calc R
C27 C 0.4542(4) -0.0599(3) 0.0708(2) 0.0341(11) Uani 1 d .
H27A H 0.4464(4) -0.0536(3) 0.0256(2) 0.051 Uiso 1 calc R
H27B H 0.3751(4) -0.0734(3) 0.0782(2) 0.051 Uiso 1 calc R
H27C H 0.5093(4) -0.1125(3) 0.0874(2) 0.051 Uiso 1 calc R
C28 C 0.3078(4) 0.2953(4) -0.0091(2) 0.0398(12) Uani 1 d .
H28A H 0.3743(4) 0.3395(4) 0.0077(2) 0.060 Uiso 1 calc R
H28B H 0.2433(4) 0.3061(4) 0.0120(2) 0.060 Uiso 1 calc R
H28C H 0.2770(4) 0.3061(4) -0.0542(2) 0.060 Uiso 1 calc R
C29 C 0.2299(4) 0.0919(4) -0.0290(2) 0.0393(12) Uani 1 d .
H29A H 0.2538(4) 0.0246(4) -0.0229(2) 0.059 Uiso 1 calc R
H29B H 0.2002(4) 0.1052(4) -0.0739(2) 0.059 Uiso 1 calc R
H29C H 0.1662(4) 0.1051(4) -0.0077(2) 0.059 Uiso 1 calc R
C30 C 0.4745(4) 0.1507(4) -0.0435(2) 0.0370(11) Uani 1 d .
H30A H 0.5056(4) 0.0853(4) -0.0375(2) 0.056 Uiso 1 calc R
H30B H 0.5411(4) 0.1961(4) -0.0303(2) 0.056 Uiso 1 calc R
H30C H 0.4350(4) 0.1610(4) -0.0880(2) 0.056 Uiso 1 calc R
Zn1A Zn 0.25870(4) -0.13844(3) 0.35766(2) 0.01874(11) Uani 1 d .
Si1A Si 0.39504(10) 0.04693(8) 0.39087(6) 0.0232(3) Uani 1 d .
Si2A Si 0.36635(10) -0.07765(9) 0.49880(6) 0.0241(3) Uani 1 d .
O1A O 0.2905(2) -0.2337(2) 0.18795(14) 0.0307(7) Uani 1 d .
N1A N 0.3195(3) -0.1905(2) 0.2884(2) 0.0205(7) Uani 1 d .
N2A N 0.0928(3) -0.1832(2) 0.3273(2) 0.0208(7) Uani 1 d .
N3A N 0.3424(3) -0.0537(2) 0.42013(15) 0.0191(7) Uani 1 d .
C1A C 0.2421(3) -0.2134(3) 0.2369(2) 0.0217(9) Uani 1 d .
C2A C 0.1162(3) -0.2194(3) 0.2246(2) 0.0229(9) Uani 1 d .
H2AA H 0.0740(3) -0.2319(3) 0.1824(2) 0.027 Uiso 1 calc R
C3A C 0.0471(3) -0.2089(3) 0.2674(2) 0.0197(8) Uani 1 d .
C4A C -0.0880(3) -0.2274(3) 0.2422(2) 0.0245(9) Uani 1 d .
H4AA H -0.1255(3) -0.2246(3) 0.2785(2) 0.029 Uiso 1 calc R
C5A C -0.1155(4) -0.3249(3) 0.2120(3) 0.0394(12) Uani 1 d .
H5AA H -0.0784(4) -0.3745(3) 0.2420(3) 0.059 Uiso 1 calc R
H5AB H -0.0832(4) -0.3287(3) 0.1749(3) 0.059 Uiso 1 calc R
H5AC H -0.2028(4) -0.3346(3) 0.1995(3) 0.059 Uiso 1 calc R
C6A C -0.1449(4) -0.1487(4) 0.1963(2) 0.0403(12) Uani 1 d .
H6AA H -0.1264(4) -0.0862(4) 0.2166(2) 0.060 Uiso 1 calc R
H6AB H -0.2323(4) -0.1576(4) 0.1837(2) 0.060 Uiso 1 calc R
H6AC H -0.1127(4) -0.1516(4) 0.1592(2) 0.060 Uiso 1 calc R
C7A C 0.4432(3) -0.1990(3) 0.2794(2) 0.0230(9) Uani 1 d .
H7AA H 0.4857(3) -0.1366(3) 0.2903(2) 0.028 Uiso 1 calc R
C8A C 0.4177(4) -0.2143(4) 0.2087(2) 0.0338(11) Uani 1 d .
H8AA H 0.4387(4) -0.1564(4) 0.1879(2) 0.041 Uiso 1 calc R
H8AB H 0.4649(4) -0.2689(4) 0.1991(2) 0.041 Uiso 1 calc R
C9A C 0.5180(4) -0.2786(3) 0.3195(2) 0.0322(11) Uani 1 d .
C10A C 0.5301(4) -0.2580(4) 0.3884(2) 0.0482(13) Uani 1 d .
H10D H 0.5668(4) -0.1950(4) 0.3990(2) 0.072 Uiso 1 calc R
H10E H 0.5809(4) -0.3069(4) 0.4139(2) 0.072 Uiso 1 calc R
H10F H 0.4503(4) -0.2588(4) 0.3969(2) 0.072 Uiso 1 calc R
C11A C 0.6440(4) -0.2772(4) 0.3073(3) 0.0457(14) Uani 1 d .
H11D H 0.6375(4) -0.2906(4) 0.2629(3) 0.069 Uiso 1 calc R
H11E H 0.6943(4) -0.3260(4) 0.3332(3) 0.069 Uiso 1 calc R
H11F H 0.6804(4) -0.2141(4) 0.3180(3) 0.069 Uiso 1 calc R
C12A C 0.4611(5) -0.3769(3) 0.3031(3) 0.056(2) Uani 1 d .
H12D H 0.4535(5) -0.3902(3) 0.2586(3) 0.084 Uiso 1 calc R
H12E H 0.3813(5) -0.3779(3) 0.3115(3) 0.084 Uiso 1 calc R
H12F H 0.5121(5) -0.4257(3) 0.3287(3) 0.084 Uiso 1 calc R
C13A C 0.0192(3) -0.1862(3) 0.3718(2) 0.0200(8) Uani 1 d .
C14A C -0.0335(3) -0.1006(3) 0.3869(2) 0.0242(9) Uani 1 d .
C15A C -0.0938(4) -0.1038(3) 0.4345(2) 0.0348(11) Uani 1 d .
H15B H -0.1293(4) -0.0472(3) 0.4455(2) 0.042 Uiso 1 calc R
C16A C -0.1029(4) -0.1881(4) 0.4661(2) 0.0396(12) Uani 1 d .
H16B H -0.1423(4) -0.1885(4) 0.4992(2) 0.048 Uiso 1 calc R
C17A C -0.0550(4) -0.2712(4) 0.4494(2) 0.0378(11) Uani 1 d .
H17B H -0.0634(4) -0.3288(4) 0.4707(2) 0.045 Uiso 1 calc R
C18A C 0.0056(3) -0.2730(3) 0.4018(2) 0.0247(9) Uani 1 d .
C19A C 0.0518(4) -0.3679(3) 0.3833(2) 0.0277(10) Uani 1 d .
H19B H 0.0741(4) -0.3572(3) 0.3428(2) 0.033 Uiso 1 calc R
C20A C -0.0451(5) -0.4445(4) 0.3716(3) 0.065(2) Uani 1 d .
H20D H -0.1169(5) -0.4209(4) 0.3412(3) 0.097 Uiso 1 calc R
H20E H -0.0654(5) -0.4601(4) 0.4111(3) 0.097 Uiso 1 calc R
H20F H -0.0154(5) -0.5020(4) 0.3549(3) 0.097 Uiso 1 calc R
C21A C 0.1638(6) -0.4028(4) 0.4303(3) 0.069(2) Uani 1 d .
H21D H 0.2254(6) -0.3527(4) 0.4373(3) 0.103 Uiso 1 calc R
H21E H 0.1943(6) -0.4602(4) 0.4139(3) 0.103 Uiso 1 calc R
H21F H 0.1442(6) -0.4180(4) 0.4700(3) 0.103 Uiso 1 calc R
C22A C -0.0323(4) -0.0082(3) 0.3511(2) 0.0270(10) Uani 1 d .
H22B H 0.0092(4) -0.0214(3) 0.3171(2) 0.032 Uiso 1 calc R
C23A C 0.0379(4) 0.0704(3) 0.3923(2) 0.0384(12) Uani 1 d .
H23D H 0.0364(4) 0.1286(3) 0.3674(2) 0.058 Uiso 1 calc R
H23E H 0.1213(4) 0.0497(3) 0.4090(2) 0.058 Uiso 1 calc R
H23F H 0.0011(4) 0.0834(3) 0.4271(2) 0.058 Uiso 1 calc R
C24A C -0.1589(4) 0.0260(4) 0.3197(3) 0.0451(13) Uani 1 d .
H24D H -0.1545(4) 0.0857(4) 0.2971(3) 0.068 Uiso 1 calc R
H24E H -0.2033(4) 0.0371(4) 0.3517(3) 0.068 Uiso 1 calc R
H24F H -0.2005(4) -0.0227(4) 0.2901(3) 0.068 Uiso 1 calc R
C25A C 0.3104(4) 0.0629(3) 0.3073(2) 0.0324(10) Uani 1 d .
H25D H 0.3193(4) 0.0054(3) 0.2834(2) 0.049 Uiso 1 calc R
H25E H 0.3424(4) 0.1182(3) 0.2896(2) 0.049 Uiso 1 calc R
H25F H 0.2251(4) 0.0733(3) 0.3052(2) 0.049 Uiso 1 calc R
C26A C 0.5594(4) 0.0413(4) 0.3913(2) 0.0385(12) Uani 1 d .
H26D H 0.6078(4) 0.0329(4) 0.4345(2) 0.058 Uiso 1 calc R
H26E H 0.5828(4) 0.1008(4) 0.3741(2) 0.058 Uiso 1 calc R
H26F H 0.5730(4) -0.0128(4) 0.3656(2) 0.058 Uiso 1 calc R
C27A C 0.3751(4) 0.1587(3) 0.4344(2) 0.0345(11) Uani 1 d .
H27D H 0.4189(4) 0.1524(3) 0.4785(2) 0.052 Uiso 1 calc R
H27E H 0.2895(4) 0.1685(3) 0.4316(2) 0.052 Uiso 1 calc R
H27F H 0.4067(4) 0.2135(3) 0.4158(2) 0.052 Uiso 1 calc R
C28A C 0.3267(4) -0.2037(3) 0.5117(2) 0.0370(11) Uani 1 d .
H28D H 0.3738(4) -0.2469(3) 0.4921(2) 0.055 Uiso 1 calc R
H28E H 0.2408(4) -0.2139(3) 0.4929(2) 0.055 Uiso 1 calc R
H28F H 0.3446(4) -0.2167(3) 0.5568(2) 0.055 Uiso 1 calc R
C29A C 0.2699(4) -0.0054(4) 0.5384(2) 0.0367(11) Uani 1 d .
H29D H 0.2854(4) 0.0628(4) 0.5338(2) 0.055 Uiso 1 calc R
H29E H 0.2888(4) -0.0218(4) 0.5831(2) 0.055 Uiso 1 calc R
H29F H 0.1851(4) -0.0192(4) 0.5192(2) 0.055 Uiso 1 calc R
C30A C 0.5269(4) -0.0569(4) 0.5416(2) 0.0407(12) Uani 1 d .
H30D H 0.5491(4) 0.0093(4) 0.5353(2) 0.061 Uiso 1 calc R
H30E H 0.5788(4) -0.1005(4) 0.5254(2) 0.061 Uiso 1 calc R
H30F H 0.5370(4) -0.0687(4) 0.5865(2) 0.061 Uiso 1 calc R

loop_
_atom_type_symbol
_atom_type_description
_atom_type_scat_dispersion_real
_atom_type_scat_dispersion_imag
_atom_type_scat_source
C C 0.0033 0.0016 'International Tables Vol C Tables 4.2.6.8 and 6.1.1.4'
H H 0.0000 0.0000 'International Tables Vol C Tables 4.2.6.8 and 6.1.1.4'
N N 0.0061 0.0033 'International Tables Vol C Tables 4.2.6.8 and 6.1.1.4'
O O 0.0106 0.0060 'International Tables Vol C Tables 4.2.6.8 and 6.1.1.4'
Si Si 0.0817 0.0704 'International Tables Vol C Tables 4.2.6.8 and 6.1.1.4'
Zn Zn 0.2839 1.4301 'International Tables Vol C Tables 4.2.6.8 and 6.1.1.4'

loop_
_geom_angle_atom_site_label_1
_geom_angle_atom_site_label_2
_geom_angle_atom_site_label_3
_geom_angle
N3 Zn1 N1 124.87(13)
N3 Zn1 N2 137.77(13)
N1 Zn1 N2 96.96(13)
N3 Si1 C25 109.8(2)
N3 Si1 C26 113.8(2)
C25 Si1 C26 106.4(2)
N3 Si1 C27 112.3(2)
C25 Si1 C27 107.7(2)
C26 Si1 C27 106.5(2)
N3 Si2 C28 110.2(2)
N3 Si2 C29 113.3(2)
C28 Si2 C29 105.9(2)
N3 Si2 C30 112.6(2)
C28 Si2 C30 107.0(2)
C29 Si2 C30 107.3(2)
C1 O1 C8 106.6(3)
C1 N1 C7 108.7(3)
C1 N1 Zn1 118.9(3)
C7 N1 Zn1 132.4(3)
C3 N2 C13 120.5(3)
C3 N2 Zn1 122.8(2)
C13 N2 Zn1 116.6(3)
Si1 N3 Si2 122.4(2)
Si1 N3 Zn1 115.8(2)
Si2 N3 Zn1 121.8(2)
N1 C1 O1 114.2(3)
N1 C1 C2 128.5(3)
O1 C1 C2 117.2(4)
C1 C2 C3 127.2(4)
N2 C3 C2 122.9(4)
N2 C3 C4 120.2(3)
C2 C3 C4 116.9(4)
C3 C4 C6 111.5(4)
C3 C4 C5 111.5(3)
C6 C4 C5 109.3(4)
N1 C7 C8 101.1(3)
N1 C7 C9 112.6(3)
C8 C7 C9 115.3(4)
O1 C8 C7 104.8(3)
C10 C9 C12 109.1(4)
C10 C9 C7 110.1(4)
C12 C9 C7 111.2(4)
C10 C9 C11 108.3(4)
C12 C9 C11 109.4(4)
C7 C9 C11 108.8(4)
C18 C13 C14 121.2(3)
C18 C13 N2 119.6(3)
C14 C13 N2 119.0(3)
C15 C14 C13 118.1(4)
C15 C14 C22 119.4(4)
C13 C14 C22 122.3(3)
C16 C15 C14 120.6(4)
C15 C16 C17 121.3(4)
C16 C17 C18 120.3(4)
C17 C18 C13 118.4(4)
C17 C18 C19 119.2(4)
C13 C18 C19 122.4(3)
C21 C19 C20 109.3(4)
C21 C19 C18 113.1(4)
C20 C19 C18 111.3(4)
C14 C22 C23 112.9(4)
C14 C22 C24 110.9(4)
C23 C22 C24 110.6(4)
N3A Zn1A N2A 136.42(14)
N3A Zn1A N1A 125.62(14)
N2A Zn1A N1A 96.96(13)
N3A Si1A C25A 108.8(2)
N3A Si1A C27A 113.0(2)
C25A Si1A C27A 107.7(2)
N3A Si1A C26A 114.2(2)
C25A Si1A C26A 106.5(2)
C27A Si1A C26A 106.4(2)
N3A Si2A C28A 110.8(2)
N3A Si2A C29A 113.7(2)
C28A Si2A C29A 104.2(2)
N3A Si2A C30A 111.5(2)
C28A Si2A C30A 108.5(2)
C29A Si2A C30A 107.8(2)
C1A O1A C8A 107.0(3)
C1A N1A C7A 109.5(3)
C1A N1A Zn1A 118.1(3)
C7A N1A Zn1A 131.9(3)
C3A N2A C13A 120.5(3)
C3A N2A Zn1A 121.9(3)
C13A N2A Zn1A 117.5(2)
Si2A N3A Si1A 123.7(2)
Si2A N3A Zn1A 122.4(2)
Si1A N3A Zn1A 113.8(2)
N1A C1A O1A 114.7(3)
N1A C1A C2A 129.1(4)
O1A C1A C2A 116.2(3)
C3A C2A C1A 126.9(4)
N2A C3A C2A 123.3(3)
N2A C3A C4A 120.8(4)
C2A C3A C4A 115.9(4)
C5A C4A C6A 110.6(4)
C5A C4A C3A 113.0(3)
C6A C4A C3A 110.1(3)
N1A C7A C8A 101.6(3)
N1A C7A C9A 113.3(3)
C8A C7A C9A 114.8(4)
O1A C8A C7A 105.6(3)
C10A C9A C12A 109.5(5)
C10A C9A C11A 108.6(4)
C12A C9A C11A 109.6(4)
C10A C9A C7A 109.5(4)
C12A C9A C7A 111.8(4)
C11A C9A C7A 107.8(4)
C18A C13A C14A 120.8(4)
C18A C13A N2A 119.7(4)
C14A C13A N2A 119.4(3)
C15A C14A C13A 118.1(4)
C15A C14A C22A 119.3(4)
C13A C14A C22A 122.5(4)
C16A C15A C14A 121.3(4)
C17A C16A C15A 119.9(4)
C16A C17A C18A 121.7(5)
C17A C18A C13A 118.1(4)
C17A C18A C19A 119.4(4)
C13A C18A C19A 122.5(4)
C20A C19A C21A 110.4(5)
C20A C19A C18A 111.8(4)
C21A C19A C18A 113.0(4)
C14A C22A C23A 112.2(4)
C14A C22A C24A 111.8(4)
C23A C22A C24A 110.3(4)

loop_
_geom_bond_atom_site_label_1
_geom_bond_atom_site_label_2
_geom_bond_distance
Zn1 N3 1.883(3)
Zn1 N1 1.955(3)
Zn1 N2 1.963(3)
Si1 N3 1.720(3)
Si1 C25 1.873(5)
Si1 C26 1.877(5)
Si1 C27 1.877(4)
Si2 N3 1.724(4)
Si2 C28 1.864(5)
Si2 C29 1.871(5)
Si2 C30 1.880(5)
O1 C1 1.354(4)
O1 C8 1.455(5)
N1 C1 1.325(5)
N1 C7 1.479(5)
N2 C3 1.351(5)
N2 C13 1.437(5)
C1 C2 1.392(6)
C2 C3 1.394(5)
C3 C4 1.522(5)
C4 C6 1.523(6)
C4 C5 1.548(6)
C7 C8 1.533(6)
C7 C9 1.540(6)
C9 C10 1.520(6)
C9 C12 1.538(6)
C9 C11 1.543(6)
C13 C18 1.409(6)
C13 C14 1.409(5)
C14 C15 1.406(6)
C14 C22 1.514(6)
C15 C16 1.370(7)
C16 C17 1.383(7)
C17 C18 1.402(6)
C18 C19 1.527(6)
C19 C21 1.521(7)
C19 C20 1.526(6)
C22 C23 1.531(6)
C22 C24 1.533(6)
Zn1A N3A 1.886(3)
Zn1A N2A 1.958(3)
Zn1A N1A 1.971(3)
Si1A N3A 1.720(3)
Si1A C25A 1.866(4)
Si1A C27A 1.878(5)
Si1A C26A 1.888(4)
Si2A N3A 1.718(3)
Si2A C28A 1.861(5)
Si2A C29A 1.870(5)
Si2A C30A 1.872(4)
O1A C1A 1.360(5)
O1A C8A 1.443(4)
N1A C1A 1.294(5)
N1A C7A 1.487(5)
N2A C3A 1.340(5)
N2A C13A 1.446(5)
C1A C2A 1.406(5)
C2A C3A 1.384(6)
C3A C4A 1.534(5)
C4A C5A 1.516(6)
C4A C6A 1.526(6)
C7A C8A 1.526(6)
C7A C9A 1.541(6)
C9A C10A 1.516(7)
C9A C12A 1.527(7)
C9A C11A 1.537(6)
C13A C18A 1.411(6)
C13A C14A 1.418(5)
C14A C15A 1.396(6)
C14A C22A 1.517(6)
C15A C16A 1.386(7)
C16A C17A 1.375(7)
C17A C18A 1.396(6)
C18A C19A 1.522(6)
C19A C20A 1.520(6)
C19A C21A 1.516(6)
C22A C23A 1.522(6)
C22A C24A 1.522(6)
